data_1514557
loop_
_publ_author_name
'Saouma, Caroline T.'
'Lu, Connie C.'
'Day, Michael W.'
'Peters, Jonas C.'

_publ_section_title
;
 CO2 reduction by Fe(i): solvent control of C--O cleavage versus C--C
 coupling
;
_journal_issue 10
_journal_name_full 'Chemical Science'
_journal_page_first 4042
_journal_paper_doi 10.1039/c3sc51262b
_journal_volume 4
_journal_year 2013
_chemical_formula_sum 'C67 H81 B Fe Na O7 P3'
_chemical_formula_weight 1180.88
_chemical_name_systematic
; 
 ? 
;
_space_group_IT_number 144
_symmetry_cell_setting hexagonal
_symmetry_space_group_name_Hall 'P 31'
_symmetry_space_group_name_H-M 'P 31'
_atom_sites_solution_hydrogens geom
_atom_sites_solution_primary direct
_atom_sites_solution_secondary difmap
_audit_creation_method SHELXL-97
_cell_angle_alpha 90.00
_cell_angle_beta 90.00
_cell_angle_gamma 120.00
_cell_formula_units_Z 3
_cell_length_a 13.1184(19)
_cell_length_b 13.1184(19)
_cell_length_c 31.059(6)
_cell_measurement_reflns_used 38888
_cell_measurement_temperature 77
_cell_measurement_theta_max 28.43
_cell_measurement_theta_min 1.79
_cell_volume 4628.9(13)
_computing_cell_refinement 'Bruker SAINT v6.45A'
_computing_data_collection 'Bruker SMART v5.630'
_computing_data_reduction 'Bruker SAINT v6.45A'
_computing_molecular_graphics 'Bruker XP v5.1'
_computing_publication_material 'Bruker XCIF v6.12'
_computing_structure_refinement 'SHELXL-97 (Sheldrick, 1997)'
_computing_structure_solution 'SHELXS-97 (Sheldrick, 1990)'
_diffrn_ambient_temperature 77(2)
_diffrn_measured_fraction_theta_full 0.937
_diffrn_measured_fraction_theta_max 0.937
_diffrn_measurement_device_type 'Bruker SMART 1000'
_diffrn_measurement_method '\w scans at 3 \f settings'
_diffrn_radiation_monochromator graphite
_diffrn_radiation_source 'fine-focus sealed tube'
_diffrn_radiation_type MoK\a
_diffrn_radiation_wavelength 0.71073
_diffrn_reflns_av_R_equivalents 0.0591
_diffrn_reflns_av_sigmaI/netI 0.0541
_diffrn_reflns_limit_h_max 17
_diffrn_reflns_limit_h_min -17
_diffrn_reflns_limit_k_max 17
_diffrn_reflns_limit_k_min -17
_diffrn_reflns_limit_l_max 41
_diffrn_reflns_limit_l_min -40
_diffrn_reflns_number 38888
_diffrn_reflns_theta_full 28.43
_diffrn_reflns_theta_max 28.43
_diffrn_reflns_theta_min 1.79
_exptl_absorpt_coefficient_mu 0.382
_exptl_absorpt_correction_type none
_exptl_crystal_colour red
_exptl_crystal_density_diffrn 1.271
_exptl_crystal_density_method 'not measured'
_exptl_crystal_description block
_exptl_crystal_F_000 1878
_exptl_crystal_size_max 0.46
_exptl_crystal_size_mid 0.28
_exptl_crystal_size_min 0.15
_refine_diff_density_max 0.735
_refine_diff_density_min -0.416
_refine_diff_density_rms 0.072
_refine_ls_abs_structure_details 'Flack H D (1983), Acta Cryst. A39, 876-881'
_refine_ls_abs_structure_Flack -0.010(11)
_refine_ls_extinction_method none
_refine_ls_goodness_of_fit_ref 1.077
_refine_ls_hydrogen_treatment constr
_refine_ls_matrix_type full
_refine_ls_number_parameters 741
_refine_ls_number_reflns 13916
_refine_ls_number_restraints 1
_refine_ls_restrained_S_all 1.077
_refine_ls_R_factor_all 0.0524
_refine_ls_R_factor_gt 0.0465
_refine_ls_shift/su_max 0.026
_refine_ls_shift/su_mean 0.002
_refine_ls_structure_factor_coef Fsqd
_refine_ls_weighting_details 'calc w=1/[\s^2^(Fo^2^)+(0.0729P)^2^+0.0000P] where P=(Fo^2^+2Fc^2^)/3'
_refine_ls_weighting_scheme calc
_refine_ls_wR_factor_gt 0.1123
_refine_ls_wR_factor_ref 0.1160
_reflns_number_gt 12610
_reflns_number_total 13916
_reflns_threshold_expression >2sigma(I)
_cod_data_source_file c3sc51262b.txt
_cod_data_source_block complex14
_cod_original_sg_symbol_H-M p3(1)
_cod_original_formula_sum 'C67 H81 B1 Fe1 Na1 O7 P3'
_cod_database_code 1514557

loop_
_symmetry_equiv_pos_as_xyz
'x, y, z'
'-y, x-y, z+1/3'
'-x+y, -x, z+2/3'

loop_
_atom_site_label
_atom_site_type_symbol
_atom_site_fract_x
_atom_site_fract_y
_atom_site_fract_z
_atom_site_U_iso_or_equiv
_atom_site_adp_type
_atom_site_occupancy
_atom_site_symmetry_multiplicity
_atom_site_calc_flag
_atom_site_refinement_flags
_atom_site_disorder_assembly
_atom_site_disorder_group
Fe1 Fe 0.40964(3) 0.30295(3) 0.256633(11) 0.01222(8) Uani 1 1 d . . .
P1 P 0.29681(5) 0.38193(6) 0.26743(2) 0.01230(13) Uani 1 1 d . . .
P2 P 0.27673(6) 0.12685(6) 0.28035(2) 0.01282(13) Uani 1 1 d . . .
P3 P 0.32617(6) 0.25001(6) 0.19053(2) 0.01213(13) Uani 1 1 d . . .
Na1 Na 0.77391(10) 0.55896(10) 0.34765(4) 0.0230(2) Uani 1 1 d . . .
O1 O 0.6348(2) 0.3470(2) 0.22240(8) 0.0381(6) Uani 1 1 d . . .
O2 O 0.56337(18) 0.4180(2) 0.32962(7) 0.0260(5) Uani 1 1 d . . .
O3 O 0.8047(2) 0.3970(2) 0.35196(10) 0.0431(6) Uani 1 1 d . . .
O4 O 0.7251(3) 0.5548(2) 0.42017(9) 0.0578(9) Uani 1 1 d . B .
O5 O 0.73873(19) 0.71565(19) 0.33956(8) 0.0319(5) Uani 1 1 d . . .
O6 O 0.8403(2) 0.6015(3) 0.27493(8) 0.0454(7) Uani 1 1 d . . .
O7 O 0.9674(2) 0.6794(2) 0.37440(8) 0.0339(5) Uani 1 1 d . . .
C1 C -0.0401(2) 0.0942(2) 0.22361(9) 0.0183(5) Uani 1 1 d . . .
C2 C -0.0934(3) -0.0122(3) 0.20124(14) 0.0400(9) Uani 1 1 d . . .
H2 H -0.0470 -0.0443 0.1933 0.048 Uiso 1 1 calc R . .
C3 C -0.2108(3) -0.0725(3) 0.19027(14) 0.0447(10) Uani 1 1 d . . .
H3 H -0.2414 -0.1430 0.1752 0.054 Uiso 1 1 calc R . .
C4 C -0.2833(3) -0.0286(3) 0.20152(12) 0.0320(7) Uani 1 1 d . . .
H4 H -0.3633 -0.0699 0.1951 0.038 Uiso 1 1 calc R . .
C5 C -0.2339(3) 0.0779(4) 0.22254(14) 0.0428(9) Uani 1 1 d . . .
H5 H -0.2801 0.1109 0.2295 0.051 Uiso 1 1 calc R . .
C6 C -0.1153(3) 0.1364(3) 0.23338(12) 0.0362(8) Uani 1 1 d . . .
H6 H -0.0847 0.2076 0.2480 0.043 Uiso 1 1 calc R . .
C7 C 0.1392(2) 0.2749(2) 0.26720(8) 0.0145(5) Uani 1 1 d . . .
H7A H 0.1151 0.2450 0.2962 0.017 Uiso 1 1 calc R . .
H7B H 0.0966 0.3146 0.2589 0.017 Uiso 1 1 calc R . .
C8 C 0.1350(2) 0.0621(2) 0.25274(9) 0.0165(5) Uani 1 1 d . . .
H8A H 0.1359 0.0150 0.2288 0.020 Uiso 1 1 calc R . .
H8B H 0.0738 0.0098 0.2725 0.020 Uiso 1 1 calc R . .
C9 C 0.1732(2) 0.2158(2) 0.18820(8) 0.0151(5) Uani 1 1 d . . .
H9A H 0.1714 0.2868 0.1811 0.018 Uiso 1 1 calc R . .
H9B H 0.1331 0.1591 0.1654 0.018 Uiso 1 1 calc R . .
C10 C 0.3215(2) 0.4980(2) 0.22832(8) 0.0155(5) Uani 1 1 d . . .
C11 C 0.4382(2) 0.5698(2) 0.21487(9) 0.0193(5) Uani 1 1 d . . .
H11 H 0.4961 0.5546 0.2248 0.023 Uiso 1 1 calc R . .
C12 C 0.4685(3) 0.6630(3) 0.18698(10) 0.0249(6) Uani 1 1 d . . .
H12 H 0.5465 0.7107 0.1787 0.030 Uiso 1 1 calc R . .
C13 C 0.3822(3) 0.6850(3) 0.17151(9) 0.0252(6) Uani 1 1 d . . .
H13 H 0.4024 0.7482 0.1531 0.030 Uiso 1 1 calc R . .
C14 C 0.2664(3) 0.6133(3) 0.18342(9) 0.0233(6) Uani 1 1 d . . .
H14 H 0.2083 0.6266 0.1723 0.028 Uiso 1 1 calc R . .
C15 C 0.2363(2) 0.5210(2) 0.21213(9) 0.0192(5) Uani 1 1 d . . .
H15 H 0.1582 0.4742 0.2206 0.023 Uiso 1 1 calc R . .
C16 C 0.3139(2) 0.4640(2) 0.31791(8) 0.0143(5) Uani 1 1 d . . .
C17 C 0.3258(2) 0.4180(2) 0.35691(9) 0.0190(5) Uani 1 1 d . . .
H17 H 0.3242 0.3463 0.3572 0.023 Uiso 1 1 calc R . .
C18 C 0.3400(3) 0.4781(3) 0.39535(9) 0.0217(6) Uani 1 1 d . . .
H18 H 0.3483 0.4466 0.4210 0.026 Uiso 1 1 calc R . .
C19 C 0.3417(3) 0.5844(3) 0.39564(9) 0.0230(6) Uani 1 1 d . . .
H19 H 0.3529 0.6253 0.4213 0.028 Uiso 1 1 calc R . .
C20 C 0.3266(3) 0.6292(3) 0.35732(10) 0.0243(6) Uani 1 1 d . . .
H20 H 0.3257 0.6996 0.3573 0.029 Uiso 1 1 calc R . .
C21 C 0.3129(2) 0.5692(2) 0.31887(9) 0.0192(5) Uani 1 1 d . . .
H21 H 0.3029 0.6002 0.2933 0.023 Uiso 1 1 calc R . .
C22 C 0.2356(2) 0.1159(2) 0.33775(8) 0.0146(5) Uani 1 1 d . . .
C23 C 0.3212(3) 0.1446(2) 0.36939(9) 0.0192(5) Uani 1 1 d . . .
H23 H 0.3981 0.1682 0.3612 0.023 Uiso 1 1 calc R . .
C24 C 0.2939(3) 0.1388(3) 0.41277(10) 0.0252(6) Uani 1 1 d . . .
H24 H 0.3520 0.1575 0.4334 0.030 Uiso 1 1 calc R . .
C25 C 0.1794(3) 0.1048(3) 0.42550(10) 0.0280(7) Uani 1 1 d . . .
H25 H 0.1610 0.1013 0.4546 0.034 Uiso 1 1 calc R . .
C26 C 0.0939(3) 0.0764(3) 0.39478(10) 0.0245(6) Uani 1 1 d . . .
H26 H 0.0172 0.0529 0.4032 0.029 Uiso 1 1 calc R . .
C27 C 0.1212(3) 0.0825(2) 0.35107(9) 0.0205(6) Uani 1 1 d . . .
H27 H 0.0627 0.0642 0.3306 0.025 Uiso 1 1 calc R . .
C28 C 0.3219(2) 0.0142(2) 0.27869(8) 0.0160(5) Uani 1 1 d . . .
C29 C 0.4385(3) 0.0477(3) 0.28752(9) 0.0218(6) Uani 1 1 d . . .
H29 H 0.4906 0.1251 0.2955 0.026 Uiso 1 1 calc R . .
C30 C 0.4787(3) -0.0317(3) 0.28466(10) 0.0262(6) Uani 1 1 d . . .
H30 H 0.5565 -0.0080 0.2914 0.031 Uiso 1 1 calc R . .
C31 C 0.4021(3) -0.1471(3) 0.27172(10) 0.0268(6) Uani 1 1 d . . .
H31 H 0.4288 -0.2004 0.2691 0.032 Uiso 1 1 calc R . .
C32 C 0.2864(3) -0.1815(3) 0.26280(10) 0.0261(6) Uani 1 1 d . . .
H32 H 0.2350 -0.2585 0.2542 0.031 Uiso 1 1 calc R . .
C33 C 0.2456(3) -0.1021(2) 0.26657(9) 0.0212(6) Uani 1 1 d . . .
H33 H 0.1670 -0.1269 0.2610 0.025 Uiso 1 1 calc R . .
C34 C 0.3238(2) 0.1185(2) 0.16736(8) 0.0148(5) Uani 1 1 d . . .
C35 C 0.4065(3) 0.0878(2) 0.18012(9) 0.0198(6) Uani 1 1 d . . .
H35 H 0.4612 0.1320 0.2013 0.024 Uiso 1 1 calc R . .
C36 C 0.4092(3) -0.0080(3) 0.16182(10) 0.0252(6) Uani 1 1 d . . .
H36 H 0.4652 -0.0271 0.1707 0.030 Uiso 1 1 calc R . .
C37 C 0.3287(3) -0.0742(3) 0.13053(11) 0.0270(6) Uani 1 1 d . . .
H37 H 0.3303 -0.1381 0.1183 0.032 Uiso 1 1 calc R . .
C38 C 0.2456(3) -0.0455(3) 0.11744(11) 0.0305(7) Uani 1 1 d . . .
H38 H 0.1906 -0.0907 0.0966 0.037 Uiso 1 1 calc R . .
C39 C 0.2441(3) 0.0506(3) 0.13538(10) 0.0262(6) Uani 1 1 d . . .
H39 H 0.1887 0.0700 0.1259 0.031 Uiso 1 1 calc R . .
C40 C 0.3993(2) 0.3499(2) 0.14457(8) 0.0160(5) Uani 1 1 d . . .
C41 C 0.3511(3) 0.4073(3) 0.12292(10) 0.0267(6) Uani 1 1 d . . .
H41 H 0.2784 0.3966 0.1315 0.032 Uiso 1 1 calc R . .
C42 C 0.4098(3) 0.4816(3) 0.08822(10) 0.0315(7) Uani 1 1 d . . .
H42 H 0.3758 0.5194 0.0739 0.038 Uiso 1 1 calc R . .
C43 C 0.5168(3) 0.4989(3) 0.07524(10) 0.0319(7) Uani 1 1 d . . .
H43 H 0.5560 0.5492 0.0524 0.038 Uiso 1 1 calc R . .
C44 C 0.5666(3) 0.4418(3) 0.09609(11) 0.0320(7) Uani 1 1 d . . .
H44 H 0.6389 0.4525 0.0870 0.038 Uiso 1 1 calc R . .
C45 C 0.5091(3) 0.3681(3) 0.13081(10) 0.0257(6) Uani 1 1 d . . .
H45 H 0.5437 0.3306 0.1450 0.031 Uiso 1 1 calc R . .
C46 C 0.5435(2) 0.3291(3) 0.23450(9) 0.0220(6) Uani 1 1 d . . .
C47 C 0.4977(2) 0.3710(2) 0.30174(9) 0.0191(6) Uani 1 1 d . . .
C48 C 0.9022(4) 0.3942(4) 0.37086(17) 0.0571(12) Uani 1 1 d . . .
H48A H 0.8887 0.3761 0.4013 0.068 Uiso 1 1 calc R . .
H48B H 0.9737 0.4696 0.3674 0.068 Uiso 1 1 calc R . .
C49 C 0.9117(4) 0.3001(4) 0.34754(16) 0.0562(12) Uani 1 1 d . . .
H49A H 0.9500 0.2678 0.3651 0.067 Uiso 1 1 calc R . .
H49B H 0.9544 0.3290 0.3207 0.067 Uiso 1 1 calc R . .
C50 C 0.7832(4) 0.2097(4) 0.33964(15) 0.0498(10) Uani 1 1 d . . .
H50A H 0.7744 0.1608 0.3149 0.060 Uiso 1 1 calc R . .
H50B H 0.7482 0.1599 0.3646 0.060 Uiso 1 1 calc R . .
C51 C 0.7298(4) 0.2853(4) 0.33144(15) 0.0476(10) Uani 1 1 d . . .
H51A H 0.7252 0.2960 0.3007 0.057 Uiso 1 1 calc R . .
H51B H 0.6510 0.2490 0.3434 0.057 Uiso 1 1 calc R . .
C52 C 0.6937(7) 0.4561(5) 0.44695(19) 0.087(2) Uani 1 1 d . . .
H52A H 0.7527 0.4322 0.4463 0.105 Uiso 1 1 calc R A 1
H52B H 0.6178 0.3899 0.4391 0.105 Uiso 1 1 calc R A 1
C53A C 0.6897(17) 0.5048(14) 0.4885(4) 0.077(6) Uani 0.438(15) 1 d P B 1
H53A H 0.7675 0.5447 0.5013 0.093 Uiso 0.438(15) 1 calc PR B 1
H53B H 0.6371 0.4422 0.5077 0.093 Uiso 0.438(15) 1 calc PR B 1
C53B C 0.5962(8) 0.4289(9) 0.4697(3) 0.053(3) Uani 0.562(15) 1 d P B 2
H53C H 0.5920 0.3861 0.4957 0.063 Uiso 0.562(15) 1 calc PR B 2
H53D H 0.5257 0.3824 0.4527 0.063 Uiso 0.562(15) 1 calc PR B 2
C54A C 0.646(3) 0.592(4) 0.4819(7) 0.087(7) Uani 0.63(6) 1 d P B 1
H54A H 0.5608 0.5528 0.4794 0.105 Uiso 0.63(6) 1 calc PR B 1
H54B H 0.6730 0.6513 0.5042 0.105 Uiso 0.63(6) 1 calc PR B 1
C54B C 0.6113(16) 0.542(3) 0.4794(7) 0.043(7) Uani 0.37(6) 1 d P B 2
H54C H 0.6434 0.5656 0.5081 0.051 Uiso 0.37(6) 1 calc PR B 2
H54D H 0.5362 0.5390 0.4782 0.051 Uiso 0.37(6) 1 calc PR B 2
C55 C 0.7001(6) 0.6335(5) 0.44448(17) 0.0717(15) Uani 1 1 d . . .
H55A H 0.7737 0.7054 0.4500 0.086 Uiso 1 1 calc R B 1
H55B H 0.6518 0.6538 0.4269 0.086 Uiso 1 1 calc R B 1
C56 C 0.8311(3) 0.8349(3) 0.34277(15) 0.0421(9) Uani 1 1 d . . .
H56A H 0.8809 0.8570 0.3174 0.051 Uiso 1 1 calc R . .
H56B H 0.8792 0.8454 0.3679 0.051 Uiso 1 1 calc R . .
C57 C 0.7751(4) 0.9083(4) 0.3464(2) 0.0737(17) Uani 1 1 d . . .
H57A H 0.8220 0.9834 0.3320 0.088 Uiso 1 1 calc R . .
H57B H 0.7650 0.9224 0.3763 0.088 Uiso 1 1 calc R . .
C58 C 0.6596(4) 0.8378(5) 0.3248(2) 0.0666(14) Uani 1 1 d . . .
H58A H 0.6006 0.8514 0.3381 0.080 Uiso 1 1 calc R . .
H58B H 0.6652 0.8578 0.2945 0.080 Uiso 1 1 calc R . .
C59 C 0.6295(3) 0.7137(4) 0.33044(16) 0.0458(10) Uani 1 1 d . . .
H59A H 0.5745 0.6778 0.3541 0.055 Uiso 1 1 calc R . .
H59B H 0.5937 0.6691 0.3044 0.055 Uiso 1 1 calc R . .
C60 C 0.9106(4) 0.5669(6) 0.25005(16) 0.0780(19) Uani 1 1 d . . .
H60A H 0.8667 0.4840 0.2428 0.094 Uiso 1 1 calc R . .
H60B H 0.9818 0.5834 0.2653 0.094 Uiso 1 1 calc R . .
C61 C 0.9390(6) 0.6451(6) 0.20942(19) 0.118(3) Uani 1 1 d . . .
H61A H 1.0020 0.7248 0.2149 0.142 Uiso 1 1 calc R . .
H61B H 0.9605 0.6126 0.1853 0.142 Uiso 1 1 calc R . .
C62 C 0.8240(6) 0.6412(5) 0.20144(15) 0.0794(19) Uani 1 1 d . . .
H62A H 0.7689 0.5699 0.1864 0.095 Uiso 1 1 calc R . .
H62B H 0.8355 0.7090 0.1849 0.095 Uiso 1 1 calc R . .
C63 C 0.7816(5) 0.6435(4) 0.24649(13) 0.0589(12) Uani 1 1 d . . .
H63A H 0.8014 0.7229 0.2543 0.071 Uiso 1 1 calc R . .
H63B H 0.6969 0.5929 0.2484 0.071 Uiso 1 1 calc R . .
C64 C 1.0675(3) 0.7443(3) 0.34698(11) 0.0395(8) Uani 1 1 d . . .
H64A H 1.0535 0.7931 0.3272 0.047 Uiso 1 1 calc R . .
H64B H 1.0832 0.6909 0.3304 0.047 Uiso 1 1 calc R . .
C65 C 1.1701(3) 0.8197(3) 0.37598(12) 0.0336(7) Uani 1 1 d . . .
H65A H 1.1759 0.8951 0.3816 0.040 Uiso 1 1 calc R . .
H65B H 1.2437 0.8324 0.3639 0.040 Uiso 1 1 calc R . .
C66 C 1.1375(3) 0.7449(4) 0.41605(12) 0.0417(9) Uani 1 1 d . . .
H66A H 1.1568 0.6828 0.4132 0.050 Uiso 1 1 calc R . .
H66B H 1.1768 0.7920 0.4412 0.050 Uiso 1 1 calc R . .
C67 C 1.0066(3) 0.6954(4) 0.41852(12) 0.0422(9) Uani 1 1 d . . .
H67A H 0.9691 0.6209 0.4338 0.051 Uiso 1 1 calc R . .
H67B H 0.9884 0.7496 0.4332 0.051 Uiso 1 1 calc R . .
B1 B 0.1017(3) 0.1618(3) 0.23412(9) 0.0154(6) Uani 1 1 d . . .

loop_
_atom_site_aniso_label
_atom_site_aniso_U_11
_atom_site_aniso_U_22
_atom_site_aniso_U_33
_atom_site_aniso_U_23
_atom_site_aniso_U_13
_atom_site_aniso_U_12
Fe1 0.01124(17) 0.01267(17) 0.01187(17) -0.00129(14) -0.00104(14) 0.00532(14)
P1 0.0121(3) 0.0119(3) 0.0122(3) -0.0006(2) -0.0006(2) 0.0054(3)
P2 0.0135(3) 0.0123(3) 0.0118(3) -0.0008(2) -0.0012(2) 0.0059(3)
P3 0.0117(3) 0.0127(3) 0.0119(3) -0.0006(2) -0.0002(2) 0.0061(3)
Na1 0.0228(6) 0.0237(6) 0.0206(6) -0.0024(4) -0.0021(4) 0.0102(5)
O1 0.0186(11) 0.0575(16) 0.0324(13) -0.0150(11) 0.0000(9) 0.0148(11)
O2 0.0204(10) 0.0348(12) 0.0203(11) -0.0101(9) -0.0081(8) 0.0120(9)
O3 0.0393(14) 0.0381(14) 0.0597(17) -0.0189(12) -0.0232(13) 0.0252(12)
O4 0.095(2) 0.0384(15) 0.0353(15) 0.0064(12) 0.0277(15) 0.0301(16)
O5 0.0188(11) 0.0235(11) 0.0514(15) 0.0011(10) -0.0016(10) 0.0090(9)
O6 0.0337(13) 0.075(2) 0.0228(12) -0.0095(12) -0.0006(10) 0.0241(14)
O7 0.0273(12) 0.0371(13) 0.0241(11) 0.0013(10) -0.0076(9) 0.0062(10)
C1 0.0152(12) 0.0193(13) 0.0166(13) 0.0005(10) -0.0009(10) 0.0058(11)
C2 0.0209(16) 0.0348(19) 0.065(3) -0.0210(17) -0.0139(16) 0.0146(14)
C3 0.0307(18) 0.0324(19) 0.069(3) -0.0260(18) -0.0243(18) 0.0144(16)
C4 0.0121(13) 0.0344(18) 0.0392(19) -0.0044(14) -0.0050(12) 0.0038(13)
C5 0.0192(16) 0.051(2) 0.059(3) -0.0243(19) -0.0065(16) 0.0176(16)
C6 0.0208(16) 0.0339(18) 0.049(2) -0.0207(15) -0.0080(14) 0.0101(14)
C7 0.0122(12) 0.0130(12) 0.0185(13) -0.0013(10) 0.0006(9) 0.0063(10)
C8 0.0150(12) 0.0153(12) 0.0153(13) -0.0012(10) -0.0011(10) 0.0045(10)
C9 0.0147(12) 0.0169(12) 0.0146(13) -0.0019(10) -0.0026(10) 0.0086(11)
C10 0.0207(13) 0.0125(12) 0.0136(12) -0.0020(9) -0.0013(10) 0.0085(10)
C11 0.0200(14) 0.0182(13) 0.0187(13) -0.0008(10) -0.0017(11) 0.0088(11)
C12 0.0239(15) 0.0194(14) 0.0257(16) 0.0020(11) -0.0002(12) 0.0067(12)
C13 0.0383(17) 0.0184(14) 0.0171(14) 0.0029(11) -0.0004(12) 0.0129(13)
C14 0.0318(16) 0.0286(15) 0.0168(13) -0.0024(11) -0.0058(12) 0.0204(14)
C15 0.0183(13) 0.0230(14) 0.0166(13) -0.0017(11) -0.0008(10) 0.0106(11)
C16 0.0103(11) 0.0146(12) 0.0152(12) -0.0037(9) -0.0008(9) 0.0041(10)
C17 0.0227(14) 0.0153(13) 0.0177(13) -0.0006(10) 0.0026(11) 0.0086(11)
C18 0.0279(15) 0.0218(14) 0.0126(13) 0.0005(10) 0.0019(11) 0.0103(12)
C19 0.0266(15) 0.0224(14) 0.0168(14) -0.0043(11) 0.0034(11) 0.0098(12)
C20 0.0302(16) 0.0205(14) 0.0257(16) -0.0048(12) -0.0005(12) 0.0154(13)
C21 0.0242(14) 0.0185(13) 0.0165(13) -0.0015(10) -0.0025(10) 0.0118(12)
C22 0.0217(13) 0.0097(11) 0.0124(12) 0.0014(9) 0.0014(10) 0.0079(10)
C23 0.0224(14) 0.0166(13) 0.0192(14) -0.0013(10) -0.0010(11) 0.0101(11)
C24 0.0333(16) 0.0274(15) 0.0160(14) -0.0015(11) -0.0045(12) 0.0160(13)
C25 0.0395(18) 0.0293(16) 0.0150(14) 0.0008(11) 0.0056(12) 0.0170(14)
C26 0.0267(15) 0.0231(14) 0.0232(15) -0.0007(12) 0.0071(12) 0.0121(12)
C27 0.0241(14) 0.0182(13) 0.0191(14) -0.0031(10) 0.0004(11) 0.0106(12)
C28 0.0213(13) 0.0148(12) 0.0137(12) 0.0009(9) 0.0026(10) 0.0103(11)
C29 0.0230(14) 0.0195(14) 0.0222(14) -0.0007(11) -0.0024(11) 0.0101(12)
C30 0.0254(15) 0.0327(16) 0.0276(16) 0.0026(13) -0.0008(12) 0.0200(14)
C31 0.0394(18) 0.0232(15) 0.0268(16) 0.0056(12) 0.0075(13) 0.0225(14)
C32 0.0318(16) 0.0164(14) 0.0278(16) -0.0028(11) 0.0015(12) 0.0104(13)
C33 0.0230(14) 0.0207(14) 0.0197(14) -0.0012(11) -0.0007(11) 0.0108(12)
C34 0.0175(12) 0.0129(12) 0.0133(12) -0.0003(9) 0.0022(10) 0.0070(10)
C35 0.0210(14) 0.0211(14) 0.0184(14) -0.0011(11) 0.0000(11) 0.0115(12)
C36 0.0291(16) 0.0290(16) 0.0253(15) -0.0021(12) 0.0019(12) 0.0203(13)
C37 0.0327(16) 0.0231(15) 0.0287(16) -0.0029(12) 0.0023(13) 0.0166(13)
C38 0.0290(16) 0.0291(16) 0.0357(18) -0.0168(14) -0.0116(14) 0.0162(14)
C39 0.0266(15) 0.0301(16) 0.0286(16) -0.0091(13) -0.0078(12) 0.0193(13)
C40 0.0206(13) 0.0140(12) 0.0112(12) -0.0005(9) 0.0013(10) 0.0069(11)
C41 0.0303(16) 0.0315(16) 0.0244(16) 0.0067(12) 0.0076(12) 0.0201(14)
C42 0.048(2) 0.0361(18) 0.0241(16) 0.0138(13) 0.0090(14) 0.0309(16)
C43 0.0423(19) 0.0279(16) 0.0211(15) 0.0085(12) 0.0112(13) 0.0144(15)
C44 0.0297(17) 0.0345(18) 0.0322(18) 0.0112(14) 0.0129(13) 0.0162(14)
C45 0.0226(15) 0.0299(16) 0.0247(15) 0.0090(12) 0.0039(12) 0.0133(13)
C46 0.0159(13) 0.0304(15) 0.0177(14) -0.0082(11) -0.0030(10) 0.0100(12)
C47 0.0159(13) 0.0191(13) 0.0227(14) -0.0018(11) 0.0017(11) 0.0090(11)
C48 0.058(3) 0.065(3) 0.066(3) -0.026(2) -0.027(2) 0.044(2)
C49 0.060(3) 0.073(3) 0.058(3) -0.024(2) -0.015(2) 0.050(3)
C50 0.057(3) 0.040(2) 0.056(3) -0.0023(19) 0.004(2) 0.027(2)
C51 0.053(2) 0.043(2) 0.047(2) -0.0145(18) -0.0162(19) 0.024(2)
C52 0.142(6) 0.045(3) 0.063(3) 0.026(2) 0.042(4) 0.038(3)
C53A 0.131(15) 0.084(10) 0.036(6) 0.022(6) 0.017(7) 0.068(11)
C53B 0.047(5) 0.073(6) 0.047(5) 0.037(4) 0.024(4) 0.036(5)
C54A 0.137(17) 0.113(17) 0.062(8) 0.037(9) 0.044(10) 0.100(15)
C54B 0.029(9) 0.082(16) 0.028(7) 0.005(9) 0.010(5) 0.036(9)
C55 0.100(4) 0.065(3) 0.051(3) -0.009(2) 0.025(3) 0.042(3)
C56 0.0288(18) 0.0269(17) 0.067(3) 0.0012(17) -0.0005(17) 0.0112(15)
C57 0.044(3) 0.035(2) 0.144(6) -0.001(3) -0.006(3) 0.021(2)
C58 0.053(3) 0.063(3) 0.097(4) 0.015(3) -0.002(3) 0.039(2)
C59 0.0241(17) 0.043(2) 0.070(3) 0.0070(19) -0.0011(17) 0.0164(16)
C60 0.032(2) 0.133(5) 0.051(3) -0.054(3) -0.011(2) 0.028(3)
C61 0.067(4) 0.112(5) 0.062(4) -0.043(3) 0.036(3) -0.041(4)
C62 0.117(5) 0.054(3) 0.027(2) 0.007(2) 0.007(3) 0.013(3)
C63 0.082(3) 0.052(3) 0.028(2) 0.0069(18) -0.006(2) 0.023(2)
C64 0.0298(17) 0.047(2) 0.0277(18) 0.0050(15) -0.0037(14) 0.0090(16)
C65 0.0306(17) 0.0232(15) 0.047(2) -0.0074(14) -0.0123(15) 0.0133(14)
C66 0.043(2) 0.061(3) 0.0306(18) -0.0091(17) -0.0179(16) 0.033(2)
C67 0.046(2) 0.058(2) 0.0224(18) -0.0032(16) -0.0105(15) 0.0259(19)
B1 0.0141(13) 0.0160(14) 0.0146(14) -0.0019(11) -0.0015(11) 0.0064(11)

loop_
_atom_type_symbol
_atom_type_description
_atom_type_scat_dispersion_real
_atom_type_scat_dispersion_imag
_atom_type_scat_source
C C 0.0033 0.0016 'International Tables Vol C Tables 4.2.6.8 and 6.1.1.4'
H H 0.0000 0.0000 'International Tables Vol C Tables 4.2.6.8 and 6.1.1.4'
B B 0.0013 0.0007 'International Tables Vol C Tables 4.2.6.8 and 6.1.1.4'
O O 0.0106 0.0060 'International Tables Vol C Tables 4.2.6.8 and 6.1.1.4'
Na Na 0.0362 0.0249 'International Tables Vol C Tables 4.2.6.8 and 6.1.1.4'
P P 0.1023 0.0942 'International Tables Vol C Tables 4.2.6.8 and 6.1.1.4'
Fe Fe 0.3463 0.8444 'International Tables Vol C Tables 4.2.6.8 and 6.1.1.4'

loop_
_geom_angle_atom_site_label_1
_geom_angle_atom_site_label_2
_geom_angle_atom_site_label_3
_geom_angle
C47 Fe1 C46 82.69(13)
C47 Fe1 P2 103.94(10)
C46 Fe1 P2 121.64(11)
C47 Fe1 P1 93.75(9)
C46 Fe1 P1 143.71(11)
P2 Fe1 P1 94.35(3)
C47 Fe1 P3 167.43(10)
C46 Fe1 P3 89.30(9)
P2 Fe1 P3 88.50(3)
P1 Fe1 P3 86.97(3)
C7 P1 C10 107.19(12)
C7 P1 C16 102.22(12)
C10 P1 C16 99.05(12)
C7 P1 Fe1 113.80(9)
C10 P1 Fe1 113.80(9)
C16 P1 Fe1 119.03(9)
C8 P2 C28 105.89(12)
C8 P2 C22 103.13(12)
C28 P2 C22 99.36(12)
C8 P2 Fe1 114.66(9)
C28 P2 Fe1 115.19(9)
C22 P2 Fe1 116.73(8)
C9 P3 C40 105.10(12)
C9 P3 C34 104.52(12)
C40 P3 C34 96.95(12)
C9 P3 Fe1 114.49(9)
C40 P3 Fe1 118.84(9)
C34 P3 Fe1 114.67(9)
O5 Na1 O4 87.23(11)
O5 Na1 O3 176.77(11)
O4 Na1 O3 95.33(12)
O5 Na1 O7 93.89(9)
O4 Na1 O7 82.37(12)
O3 Na1 O7 88.40(9)
O5 Na1 O6 84.36(11)
O4 Na1 O6 169.43(12)
O3 Na1 O6 93.30(12)
O7 Na1 O6 91.82(9)
O5 Na1 O2 89.73(8)
O4 Na1 O2 90.59(11)
O3 Na1 O2 88.29(9)
O7 Na1 O2 171.90(9)
O6 Na1 O2 95.75(9)
C47 O2 Na1 144.4(2)
C48 O3 C51 108.8(3)
C48 O3 Na1 127.4(2)
C51 O3 Na1 123.6(2)
C52 O4 C55 106.3(4)
C52 O4 Na1 122.6(3)
C55 O4 Na1 130.3(3)
C56 O5 C59 108.9(3)
C56 O5 Na1 121.7(2)
C59 O5 Na1 129.4(2)
C60 O6 C63 109.8(4)
C60 O6 Na1 130.6(3)
C63 O6 Na1 117.7(2)
C64 O7 C67 108.9(3)
C64 O7 Na1 123.04(19)
C67 O7 Na1 128.0(2)
C6 C1 C2 114.1(3)
C6 C1 B1 125.5(3)
C2 C1 B1 120.3(3)
C3 C2 C1 123.7(3)
C3 C2 H2 118.1
C1 C2 H2 118.1
C2 C3 C4 120.3(3)
C2 C3 H3 119.9
C4 C3 H3 119.9
C5 C4 C3 118.1(3)
C5 C4 H4 121.0
C3 C4 H4 121.0
C4 C5 C6 120.3(3)
C4 C5 H5 119.8
C6 C5 H5 119.8
C1 C6 C5 123.5(3)
C1 C6 H6 118.3
C5 C6 H6 118.3
B1 C7 P1 113.81(17)
B1 C7 H7A 108.8
P1 C7 H7A 108.8
B1 C7 H7B 108.8
P1 C7 H7B 108.8
H7A C7 H7B 107.7
B1 C8 P2 113.63(17)
B1 C8 H8A 108.8
P2 C8 H8A 108.8
B1 C8 H8B 108.8
P2 C8 H8B 108.8
H8A C8 H8B 107.7
B1 C9 P3 112.85(18)
B1 C9 H9A 109.0
P3 C9 H9A 109.0
B1 C9 H9B 109.0
P3 C9 H9B 109.0
H9A C9 H9B 107.8
C15 C10 C11 118.2(2)
C15 C10 P1 126.1(2)
C11 C10 P1 115.6(2)
C12 C11 C10 121.0(3)
C12 C11 H11 119.5
C10 C11 H11 119.5
C11 C12 C13 119.7(3)
C11 C12 H12 120.1
C13 C12 H12 120.1
C14 C13 C12 120.1(3)
C14 C13 H13 120.0
C12 C13 H13 120.0
C13 C14 C15 120.1(3)
C13 C14 H14 119.9
C15 C14 H14 119.9
C10 C15 C14 120.7(3)
C10 C15 H15 119.6
C14 C15 H15 119.6
C21 C16 C17 118.1(2)
C21 C16 P1 122.6(2)
C17 C16 P1 119.4(2)
C18 C17 C16 120.7(3)
C18 C17 H17 119.6
C16 C17 H17 119.6
C19 C18 C17 120.5(3)
C19 C18 H18 119.8
C17 C18 H18 119.8
C18 C19 C20 119.2(3)
C18 C19 H19 120.4
C20 C19 H19 120.4
C19 C20 C21 120.2(3)
C19 C20 H20 119.9
C21 C20 H20 119.9
C16 C21 C20 121.2(3)
C16 C21 H21 119.4
C20 C21 H21 119.4
C23 C22 C27 118.0(2)
C23 C22 P2 119.6(2)
C27 C22 P2 122.4(2)
C24 C23 C22 121.2(3)
C24 C23 H23 119.4
C22 C23 H23 119.4
C23 C24 C25 120.1(3)
C23 C24 H24 120.0
C25 C24 H24 120.0
C26 C25 C24 119.5(3)
C26 C25 H25 120.2
C24 C25 H25 120.2
C25 C26 C27 120.5(3)
C25 C26 H26 119.7
C27 C26 H26 119.7
C26 C27 C22 120.6(3)
C26 C27 H27 119.7
C22 C27 H27 119.7
C29 C28 C33 118.2(3)
C29 C28 P2 118.9(2)
C33 C28 P2 122.8(2)
C30 C29 C28 121.4(3)
C30 C29 H29 119.3
C28 C29 H29 119.3
C29 C30 C31 119.8(3)
C29 C30 H30 120.1
C31 C30 H30 120.1
C32 C31 C30 119.4(3)
C32 C31 H31 120.3
C30 C31 H31 120.3
C31 C32 C33 120.7(3)
C31 C32 H32 119.7
C33 C32 H32 119.7
C32 C33 C28 120.5(3)
C32 C33 H33 119.8
C28 C33 H33 119.8
C35 C34 C39 117.5(2)
C35 C34 P3 120.4(2)
C39 C34 P3 122.0(2)
C34 C35 C36 121.3(3)
C34 C35 H35 119.4
C36 C35 H35 119.4
C37 C36 C35 120.0(3)
C37 C36 H36 120.0
C35 C36 H36 120.0
C36 C37 C38 119.8(3)
C36 C37 H37 120.1
C38 C37 H37 120.1
C37 C38 C39 120.1(3)
C37 C38 H38 119.9
C39 C38 H38 119.9
C38 C39 C34 121.3(3)
C38 C39 H39 119.3
C34 C39 H39 119.3
C41 C40 C45 118.1(3)
C41 C40 P3 123.2(2)
C45 C40 P3 118.7(2)
C40 C41 C42 120.9(3)
C40 C41 H41 119.5
C42 C41 H41 119.5
C43 C42 C41 120.4(3)
C43 C42 H42 119.8
C41 C42 H42 119.8
C42 C43 C44 119.9(3)
C42 C43 H43 120.1
C44 C43 H43 120.1
C43 C44 C45 120.2(3)
C43 C44 H44 119.9
C45 C44 H44 119.9
C44 C45 C40 120.5(3)
C44 C45 H45 119.7
C40 C45 H45 119.7
O1 C46 Fe1 175.8(3)
O2 C47 Fe1 174.8(2)
O3 C48 C49 105.6(3)
O3 C48 H48A 110.6
C49 C48 H48A 110.6
O3 C48 H48B 110.6
C49 C48 H48B 110.6
H48A C48 H48B 108.7
C48 C49 C50 101.8(4)
C48 C49 H49A 111.4
C50 C49 H49A 111.4
C48 C49 H49B 111.4
C50 C49 H49B 111.4
H49A C49 H49B 109.3
C51 C50 C49 102.4(3)
C51 C50 H50A 111.3
C49 C50 H50A 111.3
C51 C50 H50B 111.3
C49 C50 H50B 111.3
H50A C50 H50B 109.2
O3 C51 C50 106.9(3)
O3 C51 H51A 110.3
C50 C51 H51A 110.3
O3 C51 H51B 110.3
C50 C51 H51B 110.3
H51A C51 H51B 108.6
C53B C52 O4 110.7(6)
C53B C52 C53A 53.9(8)
O4 C52 C53A 100.2(6)
C53B C52 H52A 137.1
O4 C52 H52A 111.7
C53A C52 H52A 111.7
C53B C52 H52B 58.7
O4 C52 H52B 111.7
C53A C52 H52B 111.7
H52A C52 H52B 109.5
C52 C53A C54A 108.6(13)
C52 C53A H53A 110.0
C54A C53A H53A 110.0
C52 C53A H53B 110.0
C54A C53A H53B 110.0
H53A C53A H53B 108.3
C52 C53B C54B 102.5(10)
C52 C53B H53C 111.3
C54B C53B H53C 111.3
C52 C53B H53D 111.3
C54B C53B H53D 111.3
H53C C53B H53D 109.2
C55 C54A C53A 95.8(12)
C55 C54A H54A 112.6
C53A C54A H54A 112.6
C55 C54A H54B 112.6
C53A C54A H54B 112.6
H54A C54A H54B 110.1
C53B C54B C55 107.9(14)
C53B C54B H54C 110.1
C55 C54B H54C 110.1
C53B C54B H54D 110.1
C55 C54B H54D 110.1
H54C C54B H54D 108.4
C54A C55 O4 115.3(13)
C54A C55 C54B 20.3(16)
O4 C55 C54B 99.0(12)
C54A C55 H55A 108.4
O4 C55 H55A 108.4
C54B C55 H55A 127.4
C54A C55 H55B 108.4
O4 C55 H55B 108.4
C54B C55 H55B 104.9
H55A C55 H55B 107.5
O5 C56 C57 107.1(3)
O5 C56 H56A 110.3
C57 C56 H56A 110.3
O5 C56 H56B 110.3
C57 C56 H56B 110.3
H56A C56 H56B 108.6
C56 C57 C58 104.2(4)
C56 C57 H57A 110.9
C58 C57 H57A 110.9
C56 C57 H57B 110.9
C58 C57 H57B 110.9
H57A C57 H57B 108.9
C59 C58 C57 105.1(4)
C59 C58 H58A 110.7
C57 C58 H58A 110.7
C59 C58 H58B 110.7
C57 C58 H58B 110.7
H58A C58 H58B 108.8
O5 C59 C58 106.6(3)
O5 C59 H59A 110.4
C58 C59 H59A 110.4
O5 C59 H59B 110.4
C58 C59 H59B 110.4
H59A C59 H59B 108.6
O6 C60 C61 102.1(5)
O6 C60 H60A 111.4
C61 C60 H60A 111.4
O6 C60 H60B 111.4
C61 C60 H60B 111.4
H60A C60 H60B 109.2
C62 C61 C60 101.9(4)
C62 C61 H61A 111.4
C60 C61 H61A 111.4
C62 C61 H61B 111.4
C60 C61 H61B 111.4
H61A C61 H61B 109.3
C61 C62 C63 102.7(4)
C61 C62 H62A 111.2
C63 C62 H62A 111.2
C61 C62 H62B 111.2
C63 C62 H62B 111.2
H62A C62 H62B 109.1
O6 C63 C62 106.6(5)
O6 C63 H63A 110.4
C62 C63 H63A 110.4
O6 C63 H63B 110.4
C62 C63 H63B 110.4
H63A C63 H63B 108.6
O7 C64 C65 106.7(3)
O7 C64 H64A 110.4
C65 C64 H64A 110.4
O7 C64 H64B 110.4
C65 C64 H64B 110.4
H64A C64 H64B 108.6
C64 C65 C66 101.3(3)
C64 C65 H65A 111.5
C66 C65 H65A 111.5
C64 C65 H65B 111.5
C66 C65 H65B 111.5
H65A C65 H65B 109.3
C67 C66 C65 102.4(3)
C67 C66 H66A 111.3
C65 C66 H66A 111.3
C67 C66 H66B 111.3
C65 C66 H66B 111.3
H66A C66 H66B 109.2
O7 C67 C66 105.2(3)
O7 C67 H67A 110.7
C66 C67 H67A 110.7
O7 C67 H67B 110.7
C66 C67 H67B 110.7
H67A C67 H67B 108.8
C1 B1 C9 107.8(2)
C1 B1 C7 110.7(2)
C9 B1 C7 107.4(2)
C1 B1 C8 108.2(2)
C9 B1 C8 108.5(2)
C7 B1 C8 114.0(2)

loop_
_geom_bond_atom_site_label_1
_geom_bond_atom_site_label_2
_geom_bond_distance
Fe1 C47 1.750(3)
Fe1 C46 1.752(3)
Fe1 P2 2.2116(8)
Fe1 P1 2.2158(8)
Fe1 P3 2.2663(8)
P1 C7 1.828(3)
P1 C10 1.845(3)
P1 C16 1.851(3)
P2 C8 1.826(3)
P2 C28 1.847(3)
P2 C22 1.847(3)
P3 C9 1.825(3)
P3 C40 1.849(3)
P3 C34 1.855(3)
Na1 O5 2.335(3)
Na1 O4 2.335(3)
Na1 O3 2.357(3)
Na1 O7 2.370(2)
Na1 O6 2.385(3)
Na1 O2 2.501(2)
O1 C46 1.162(4)
O2 C47 1.158(3)
O3 C48 1.423(5)
O3 C51 1.442(5)
O4 C52 1.416(6)
O4 C55 1.442(5)
O5 C56 1.425(4)
O5 C59 1.449(4)
O6 C60 1.439(5)
O6 C63 1.449(5)
O7 C64 1.434(4)
O7 C67 1.442(4)
C1 C6 1.385(4)
C1 C2 1.394(4)
C1 B1 1.644(4)
C2 C3 1.377(5)
C2 H2 0.9300
C3 C4 1.381(5)
C3 H3 0.9300
C4 C5 1.376(5)
C4 H4 0.9300
C5 C6 1.389(5)
C5 H5 0.9300
C6 H6 0.9300
C7 B1 1.664(4)
C7 H7A 0.9700
C7 H7B 0.9700
C8 B1 1.676(4)
C8 H8A 0.9700
C8 H8B 0.9700
C9 B1 1.659(4)
C9 H9A 0.9700
C9 H9B 0.9700
C10 C15 1.389(4)
C10 C11 1.401(4)
C11 C12 1.385(4)
C11 H11 0.9300
C12 C13 1.387(4)
C12 H12 0.9300
C13 C14 1.378(5)
C13 H13 0.9300
C14 C15 1.393(4)
C14 H14 0.9300
C15 H15 0.9300
C16 C21 1.386(4)
C16 C17 1.397(4)
C17 C18 1.391(4)
C17 H17 0.9300
C18 C19 1.383(4)
C18 H18 0.9300
C19 C20 1.384(4)
C19 H19 0.9300
C20 C21 1.392(4)
C20 H20 0.9300
C21 H21 0.9300
C22 C23 1.395(4)
C22 C27 1.400(4)
C23 C24 1.387(4)
C23 H23 0.9300
C24 C25 1.393(5)
C24 H24 0.9300
C25 C26 1.375(5)
C25 H25 0.9300
C26 C27 1.396(4)
C26 H26 0.9300
C27 H27 0.9300
C28 C29 1.392(4)
C28 C33 1.395(4)
C29 C30 1.385(4)
C29 H29 0.9300
C30 C31 1.394(5)
C30 H30 0.9300
C31 C32 1.378(5)
C31 H31 0.9300
C32 C33 1.393(4)
C32 H32 0.9300
C33 H33 0.9300
C34 C35 1.391(4)
C34 C39 1.394(4)
C35 C36 1.395(4)
C35 H35 0.9300
C36 C37 1.377(5)
C36 H36 0.9300
C37 C38 1.381(4)
C37 H37 0.9300
C38 C39 1.387(4)
C38 H38 0.9300
C39 H39 0.9300
C40 C41 1.377(4)
C40 C45 1.404(4)
C41 C42 1.397(4)
C41 H41 0.9300
C42 C43 1.367(5)
C42 H42 0.9300
C43 C44 1.377(5)
C43 H43 0.9300
C44 C45 1.392(4)
C44 H44 0.9300
C45 H45 0.9300
C48 C49 1.490(6)
C48 H48A 0.9700
C48 H48B 0.9700
C49 C50 1.519(6)
C49 H49A 0.9700
C49 H49B 0.9700
C50 C51 1.495(6)
C50 H50A 0.9700
C50 H50B 0.9700
C51 H51A 0.9700
C51 H51B 0.9700
C52 C53B 1.344(10)
C52 C53A 1.453(14)
C52 H52A 0.9700
C52 H52B 0.9700
C53A C54A 1.52(2)
C53A H53A 0.9700
C53A H53B 0.9700
C53B C54B 1.42(4)
C53B H53C 0.9700
C53B H53D 0.9700
C54A C55 1.33(2)
C54A H54A 0.9700
C54A H54B 0.9700
C54B C55 1.61(3)
C54B H54C 0.9700
C54B H54D 0.9700
C55 H55A 0.9700
C55 H55B 0.9700
C56 C57 1.478(6)
C56 H56A 0.9700
C56 H56B 0.9700
C57 C58 1.483(7)
C57 H57A 0.9700
C57 H57B 0.9700
C58 C59 1.481(6)
C58 H58A 0.9700
C58 H58B 0.9700
C59 H59A 0.9700
C59 H59B 0.9700
C60 C61 1.549(10)
C60 H60A 0.9700
C60 H60B 0.9700
C61 C62 1.505(11)
C61 H61A 0.9700
C61 H61B 0.9700
C62 C63 1.511(7)
C62 H62A 0.9700
C62 H62B 0.9700
C63 H63A 0.9700
C63 H63B 0.9700
C64 C65 1.506(5)
C64 H64A 0.9700
C64 H64B 0.9700
C65 C66 1.508(6)
C65 H65A 0.9700
C65 H65B 0.9700
C66 C67 1.504(6)
C66 H66A 0.9700
C66 H66B 0.9700
C67 H67A 0.9700
C67 H67B 0.9700
